data_2005617
loop_
_publ_author_name
'Akram, M.'
'Denike, J. K.'
'B\'elanger-Gari\'epy, F.'
'Zhu, X.-X.'

_publ_contact_author
;
    Dr Xiao Xia Zhu
    D\'epartement de Chimie
    Universit\'e de Montr\'eal
    C.P. 6128, Succ. Centre-ville
    Montr\'eal, Qu\'ebec
    Canada H3C 3J7
;
_publ_section_title
;
 Methyl 7\a,12\a-Dihydroxy-3\a-methacryloylamino-5\b-cholan-24-oate
;
_journal_issue 11
_journal_name_full 'Acta Crystallographica Section C'
_journal_page_first 2905
_journal_page_last 2907
_journal_paper_doi 10.1107/S0108270196007809
_journal_volume 52
_journal_year 1996
_chemical_formula_moiety 'C29 H47 N O5'
_chemical_formula_sum 'C29 H47 N O5'
_chemical_formula_weight 489.70
_chemical_name_systematic
;
Methyl 3\a-methacryloylamino-7\a,12\a-dihydroxy-5\b-cholanoate
;
_space_group_IT_number 4
_symmetry_cell_setting monoclinic
_symmetry_space_group_name_Hall 'P 2yb'
_symmetry_space_group_name_H-M 'P 1 21 1'
_audit_creation_method 'SHELXL-93 (Sheldrick,1993)'
_cell_angle_alpha 90.00
_cell_angle_beta 112.81(2)
_cell_angle_gamma 90.00
_cell_formula_units_Z 4
_cell_length_a 12.303(2)
_cell_length_b 18.668(4)
_cell_length_c 13.090(2)
_cell_measurement_reflns_used 25
_cell_measurement_temperature 293(2)
_cell_measurement_theta_max 22.00
_cell_measurement_theta_min 20.00
_cell_volume 2771.3(9)
_computing_cell_refinement 'CAD-4 software'
_computing_data_collection 'CAD-4 software (Enraf-Nonius, 1989)'
_computing_data_reduction 'NRC-2, NRC-2A (Ahmed, Hall, Pippy & Huber, 1973)'
_computing_molecular_graphics 'ORTEPII (Johnson, 1976); NRCVAX (Gabe, Le Page, Charland, Lee & White, 1989)'
_computing_publication_material SHELXL93
_computing_structure_refinement 'SHELXL93 (Sheldrick, 1993)'
_computing_structure_solution 'SHELXS86 (Sheldrick, 1985)'
_diffrn_ambient_temperature 293(2)
_diffrn_measurement_device 'Nonius CAD-4'
_diffrn_measurement_method '\w/2\q scan b/P/b'
_diffrn_radiation_monochromator graphite
_diffrn_radiation_source 'normal-focus sealed tube'
_diffrn_radiation_type 'Copper K\a'
_diffrn_radiation_wavelength 1.54056
_diffrn_reflns_av_R_equivalents 0.018
_diffrn_reflns_av_sigmaI/netI 0.0376
_diffrn_reflns_limit_h_max 14
_diffrn_reflns_limit_h_min -14
_diffrn_reflns_limit_k_max 22
_diffrn_reflns_limit_k_min -22
_diffrn_reflns_limit_l_max 14
_diffrn_reflns_limit_l_min -15
_diffrn_reflns_number 20602
_diffrn_reflns_theta_max 69.83
_diffrn_reflns_theta_min 3.66
_diffrn_standards_decay_% 1.5
_diffrn_standards_interval_time 30
_diffrn_standards_number 4
_exptl_absorpt_coefficient_mu 0.59
_exptl_absorpt_correction_type none
_exptl_crystal_colour white
_exptl_crystal_density_diffrn 1.174
_exptl_crystal_density_method none
_exptl_crystal_description parallelepiped
_exptl_crystal_F_000 1072
_exptl_crystal_size_max 0.38
_exptl_crystal_size_mid 0.27
_exptl_crystal_size_min 0.18
_refine_diff_density_max 0.113
_refine_diff_density_min -0.135
_refine_ls_abs_structure_details 'Flack (1983)'
_refine_ls_abs_structure_Flack 0.10(13)
_refine_ls_extinction_method none
_refine_ls_goodness_of_fit_all 0.942
_refine_ls_goodness_of_fit_obs 1.001
_refine_ls_hydrogen_treatment 'H-atom parameters riding, C-H 0.96-0.98, N-H 0.86, O-H 0.82\%A'
_refine_ls_matrix_type full
_refine_ls_number_parameters 700
_refine_ls_number_reflns 10486
_refine_ls_number_restraints 34
_refine_ls_restrained_S_all 0.942
_refine_ls_restrained_S_obs 1.001
_refine_ls_R_factor_all 0.0471
_refine_ls_R_factor_obs 0.0381
_refine_ls_shift/esd_max 0.307
_refine_ls_shift/esd_mean 0.010
_refine_ls_structure_factor_coef Fsqd
_refine_ls_weighting_details 'w = 1/[\s^2^(Fo^2^)+(0.0446P)^2^] where P=(Fo^2^+2Fc^2^)/3'
_refine_ls_weighting_scheme calc
_refine_ls_wR_factor_all 0.0896
_refine_ls_wR_factor_obs 0.0853
_reflns_number_observed 8526
_reflns_number_total 10486
_reflns_observed_criterion >2sigma(I)
_cod_data_source_file fg1198.cif
_cod_data_source_block global
_cod_depositor_comments
;
The following automatic conversions were performed:
'_symmetry_cell_setting' value 'Monoclinic' changed to 'monoclinic'
according to '/home/saulius/struct/CIF-dictionaries/cif_core.dic'
dictionary named 'cif_core.dic' version 2.4.1 from 2010-06-29.

Automatic conversion script
Id: cif_fix_enum 1527 2010-12-29 10:47:43Z saulius 

The following automatic conversions were performed:

'_symmetry_cell_setting' value 'Monoclinic' changed to 'monoclinic'
according to /home/saulius/struct/CIF-dictionaries/cif_core.dic
dictionary named 'cif_core.dic' version 2.4.1 from 2010-06-29.

Automatic conversion script
Id: cif_fix_values 1715 2011-07-08 13:25:40Z adriana 

The following automatic conversions were performed:

'_refine_ls_weighting_scheme' value 'calc w =
1/[\s^2^(Fo^2^)+(0.0446P)^2^] where P=(Fo^2^+2Fc^2^)/3' was changed
to 'calc'. New tag '_refine_ls_weighting_details' was created. The
value of the new tag was set to 'w = 1/[\s^2^(Fo^2^)+(0.0446P)^2^]
where P=(Fo^2^+2Fc^2^)/3'.

Automatic conversion script
Id: cif_fix_values 3143 2015-03-26 13:38:13Z robertas 
;
_cod_original_sg_symbol_H-M 'P 21'
_cod_database_code 2005617

loop_
_symmetry_equiv_pos_as_xyz
'x, y, z'
'-x, y+1/2, -z'

loop_
_atom_site_aniso_label
_atom_site_aniso_U_11
_atom_site_aniso_U_22
_atom_site_aniso_U_33
_atom_site_aniso_U_12
_atom_site_aniso_U_13
_atom_site_aniso_U_23
C1 0.0424(11) 0.0557(12) 0.106(2) -0.0016(9) 0.0420(12) 0.0091(13)
C2 0.0380(10) 0.0612(13) 0.084(2) -0.0099(10) 0.0194(10) 0.0071(12)
C3 0.0487(11) 0.0496(11) 0.0629(13) -0.0080(9) 0.0279(10) 0.0031(10)
C4 0.0406(10) 0.0448(10) 0.0517(11) 0.0002(8) 0.0220(8) 0.0067(9)
C5 0.0527(11) 0.0508(11) 0.0521(11) -0.0026(9) 0.0296(9) 0.0064(9)
C6 0.0570(12) 0.0579(12) 0.0454(11) 0.0004(10) 0.0152(9) 0.0040(9)
O7 0.0421(7) 0.0523(8) 0.0660(8) -0.0018(6) 0.0274(6) -0.0063(7)
C7 0.0381(10) 0.0519(11) 0.0469(10) -0.0028(8) 0.0129(8) -0.0025(9)
C8 0.0399(9) 0.0433(10) 0.0480(10) -0.0030(8) 0.0213(8) -0.0058(8)
C9 0.0371(9) 0.0419(10) 0.0570(11) 0.0004(8) 0.0240(9) -0.0003(9)
C10 0.0500(11) 0.0481(11) 0.0689(13) -0.0014(9) 0.0380(10) 0.0000(10)
C11 0.0375(10) 0.0461(11) 0.091(2) -0.0009(9) 0.0266(11) 0.0035(11)
O12 0.0615(9) 0.0611(9) 0.0592(9) -0.0077(8) 0.0069(7) -0.0047(7)
C12 0.0384(10) 0.0433(10) 0.0738(14) 0.0053(8) 0.0191(10) 0.0049(10)
C13 0.0445(10) 0.0388(9) 0.0544(11) -0.0006(8) 0.0273(9) -0.0041(8)
C14 0.0376(9) 0.0437(10) 0.0474(10) -0.0028(7) 0.0206(8) -0.0054(8)
C15 0.0405(10) 0.0579(12) 0.0614(12) -0.0083(9) 0.0199(9) -0.0052(10)
C16 0.0563(12) 0.0569(12) 0.0732(14) -0.0140(10) 0.0312(11) -0.0022(11)
C17 0.0520(11) 0.0412(9) 0.0557(11) -0.0052(9) 0.0302(9) -0.0050(9)
C18 0.0719(14) 0.0485(12) 0.0744(14) 0.0011(10) 0.0482(12) -0.0043(10)
C19 0.099(2) 0.073(2) 0.096(2) 0.0008(14) 0.076(2) -0.0036(14)
C20 0.0753(14) 0.0413(10) 0.0605(12) -0.0036(10) 0.0393(12) -0.0023(9)
C21 0.078(2) 0.0584(14) 0.111(2) 0.0147(13) 0.047(2) 0.0220(14)
C22 0.083(2) 0.0497(12) 0.0592(13) -0.0142(11) 0.0341(12) -0.0030(10)
C23 0.121(2) 0.0594(14) 0.0678(15) -0.0179(14) 0.055(2) -0.0093(12)
O24 0.0956(13) 0.121(2) 0.0615(10) -0.0217(12) 0.0448(10) -0.0113(11)
C24 0.0710(15) 0.075(2) 0.0456(12) -0.0241(13) 0.0232(11) -0.0109(11)
O25 0.0977(13) 0.0709(11) 0.0604(10) -0.0139(10) 0.0306(9) 0.0021(8)
C25 0.147(3) 0.095(2) 0.0561(15) -0.026(2) 0.011(2) 0.0183(15)
N3 0.0586(10) 0.0498(10) 0.0641(11) -0.0137(8) 0.0289(9) -0.0010(8)
O26 0.120(2) 0.0776(12) 0.0813(12) -0.0532(11) 0.0490(11) -0.0090(9)
C26 0.0551(12) 0.0563(12) 0.0633(14) -0.0191(10) 0.0170(11) -0.0008(10)
C27 0.069(2) 0.0622(15) 0.075(2) -0.0176(12) 0.0202(13) -0.0113(13)
C28 0.163(3) 0.082(2) 0.088(2) -0.031(2) 0.054(2) -0.026(2)
C29 0.156(3) 0.064(2) 0.131(3) 0.003(2) 0.044(3) -0.009(2)
C31 0.0597(12) 0.0441(10) 0.0484(11) -0.0014(9) 0.0268(9) -0.0084(9)
C32 0.0474(11) 0.0431(10) 0.0596(12) -0.0098(8) 0.0276(9) -0.0124(9)
C33 0.0587(12) 0.0367(10) 0.0599(12) -0.0022(9) 0.0359(10) -0.0012(9)
C34 0.0468(11) 0.0397(10) 0.0715(13) 0.0055(8) 0.0255(10) 0.0006(9)
C35 0.0461(11) 0.0434(11) 0.0779(14) 0.0017(8) 0.0381(10) -0.0030(10)
C36 0.0399(11) 0.0480(11) 0.110(2) 0.0007(9) 0.0353(12) -0.0038(12)
O37 0.0627(9) 0.0525(8) 0.0703(10) 0.0090(8) 0.0072(8) -0.0005(8)
C37 0.0307(10) 0.0455(11) 0.095(2) 0.0002(8) 0.0151(10) -0.0063(11)
C38 0.0367(10) 0.0362(9) 0.0627(11) -0.0008(7) 0.0211(9) 0.0006(9)
C39 0.0345(9) 0.0352(9) 0.0471(10) -0.0008(7) 0.0197(8) -0.0011(8)
C40 0.0505(10) 0.0398(9) 0.0535(11) -0.0008(8) 0.0325(9) -0.0028(8)
C41 0.0405(10) 0.0402(10) 0.0476(10) -0.0014(8) 0.0116(8) -0.0044(8)
O42 0.0451(7) 0.0505(7) 0.0602(8) -0.0133(6) 0.0276(6) -0.0006(6)
C42 0.0328(9) 0.0390(9) 0.0429(9) 0.0020(7) 0.0119(8) 0.0017(8)
C43 0.0349(9) 0.0344(9) 0.0416(9) -0.0014(7) 0.0170(7) 0.0012(7)
C44 0.0317(9) 0.0362(9) 0.0528(10) -0.0014(7) 0.0125(8) -0.0007(8)
C45 0.0375(10) 0.0470(11) 0.0746(14) -0.0037(8) 0.0091(10) -0.0102(10)
C46 0.0418(10) 0.0499(11) 0.0680(13) -0.0072(9) 0.0143(9) -0.0141(10)
C47 0.0402(9) 0.0371(9) 0.0408(9) -0.0024(7) 0.0169(8) -0.0012(7)
C48 0.0630(12) 0.0415(10) 0.0570(11) 0.0008(9) 0.0370(10) 0.0040(9)
C49 0.099(2) 0.0566(13) 0.078(2) -0.0044(12) 0.0647(15) 0.0007(12)
C50 0.0512(11) 0.0352(9) 0.0467(10) 0.0011(8) 0.0241(9) 0.0010(8)
C51 0.0538(12) 0.0512(12) 0.0582(12) 0.0123(9) 0.0178(10) 0.0007(9)
C52 0.0600(12) 0.0450(10) 0.0541(11) -0.0006(9) 0.0295(10) -0.0034(9)
C53 0.0751(14) 0.0561(13) 0.0596(12) 0.0042(11) 0.0391(11) 0.0006(10)
O54 0.1020(13) 0.0883(12) 0.0616(10) 0.0074(10) 0.0497(10) 0.0009(9)
C54 0.0528(12) 0.0689(14) 0.0489(12) -0.0001(10) 0.0234(10) -0.0048(11)
O55 0.1287(15) 0.0593(10) 0.0839(11) -0.0117(10) 0.0719(11) -0.0240(9)
C55 0.179(3) 0.081(2) 0.124(3) -0.026(2) 0.106(3) -0.055(2)
N33 0.071(7) 0.031(4) 0.104(8) 0.002(4) 0.044(6) -0.007(4)
O56 0.126(6) 0.046(3) 0.109(8) 0.005(3) 0.086(6) -0.002(4)
C56 0.057(5) 0.049(6) 0.070(7) 0.009(4) 0.034(5) -0.004(4)
C57 0.080(5) 0.038(4) 0.050(7) 0.001(4) 0.029(6) 0.002(4)
C58 0.217(14) 0.082(5) 0.064(6) 0.031(7) 0.066(7) 0.019(5)
C59 0.141(12) 0.053(5) 0.069(5) -0.027(6) 0.029(5) -0.002(4)
N33' 0.077(7) 0.040(6) 0.048(4) -0.009(4) 0.045(4) -0.001(3)
O56' 0.066(3) 0.040(3) 0.078(4) -0.005(2) 0.043(3) -0.013(3)
C56' 0.044(5) 0.032(5) 0.059(5) -0.013(3) 0.025(4) -0.008(3)
C57' 0.065(4) 0.050(5) 0.052(6) -0.007(4) 0.022(5) -0.004(4)
C58' 0.123(9) 0.051(5) 0.178(12) -0.014(5) 0.053(8) 0.024(6)
C59' 0.146(9) 0.074(5) 0.063(6) -0.015(5) 0.044(6) 0.030(4)

loop_
_atom_site_label
_atom_site_occupancy
_atom_site_fract_x
_atom_site_fract_y
_atom_site_fract_z
_atom_site_U_iso_or_equiv
_atom_site_thermal_displace_type
_atom_site_calc_flag
_atom_site_refinement_flags
_atom_site_disorder_group
_atom_site_type_symbol
C1 1 0.2470(2) 0.36362(12) 0.8569(2) 0.0640(6) Uani d . . C
H1A 1 0.2234(2) 0.33755(12) 0.9091(2) 0.077 Uiso calc R . H
H1B 1 0.1880(2) 0.40024(12) 0.8230(2) 0.077 Uiso calc R . H
C2 1 0.2469(2) 0.31222(12) 0.7672(2) 0.0622(6) Uani d . . C
H2A 1 0.2643(2) 0.33803(12) 0.7110(2) 0.075 Uiso calc R . H
H2B 1 0.1697(2) 0.29036(12) 0.7322(2) 0.075 Uiso calc R . H
C3 1 0.3397(2) 0.25441(11) 0.8185(2) 0.0518(5) Uani d . . C
H3A 1 0.3209(2) 0.23019(11) 0.8761(2) 0.062 Uiso calc R . H
C4 1 0.4602(2) 0.28909(10) 0.8739(2) 0.0444(4) Uani d . . C
H4A 1 0.4804(2) 0.31379(10) 0.8185(2) 0.053 Uiso calc R . H
H4B 1 0.5190(2) 0.25223(10) 0.9070(2) 0.053 Uiso calc R . H
C5 1 0.4622(2) 0.34248(10) 0.9636(2) 0.0491(5) Uani d . . C
H5 1 0.4444(2) 0.31464(10) 1.0187(2) 0.059 Uiso calc R . H
C6 1 0.5847(2) 0.37488(11) 1.0252(2) 0.0548(5) Uani d . . C
H6A 1 0.5877(2) 0.39487(11) 1.0947(2) 0.066 Uiso calc R . H
H6B 1 0.6427(2) 0.33674(11) 1.0429(2) 0.066 Uiso calc R . H
O7 1 0.64644(11) 0.40003(7) 0.87638(11) 0.0515(3) Uani d . . O
H7 1 0.6999(15) 0.4223(8) 0.8680(14) 0.077 Uiso calc R . H
C7 1 0.6192(2) 0.43270(10) 0.9624(2) 0.0467(4) Uani d . . C
H7A 1 0.6906(2) 0.45632(10) 1.0138(2) 0.056 Uiso calc R . H
C8 1 0.5223(2) 0.48961(10) 0.9159(2) 0.0424(4) Uani d . . C
H8 1 0.5159(2) 0.51428(10) 0.9794(2) 0.051 Uiso calc R . H
C9 1 0.40117(15) 0.45514(10) 0.8497(2) 0.0436(4) Uani d . . C
H9 1 0.40978(15) 0.42764(10) 0.7895(2) 0.052 Uiso calc R . H
C10 1 0.3663(2) 0.40085(11) 0.9218(2) 0.0511(5) Uani d . . C
C11 1 0.3042(2) 0.51177(11) 0.7947(2) 0.0576(5) Uani d . . C
H11A 1 0.2351(2) 0.48752(11) 0.7428(2) 0.069 Uiso calc R . H
H11B 1 0.2823(2) 0.53304(11) 0.8516(2) 0.069 Uiso calc R . H
O12 1 0.34158(13) 0.54447(8) 0.63202(12) 0.0656(4) Uani d . . O
H12 1 0.2745(3) 0.5356(15) 0.5880(9) 0.098 Uiso calc R . H
C12 1 0.3375(2) 0.57189(10) 0.7331(2) 0.0527(5) Uani d . . C
H12A 1 0.2759(2) 0.60866(10) 0.7139(2) 0.063 Uiso calc R . H
C13 1 0.4547(2) 0.60653(10) 0.8062(2) 0.0434(4) Uani d . . C
C14 1 0.54848(15) 0.54638(9) 0.8452(2) 0.0416(4) Uani d . . C
H14 1 0.54772(15) 0.52225(9) 0.7784(2) 0.050 Uiso calc R . H
C15 1 0.6656(2) 0.58684(11) 0.8953(2) 0.0532(5) Uani d . . C
H15A 1 0.7295(2) 0.55893(11) 0.8897(2) 0.064 Uiso calc R . H
H15B 1 0.6842(2) 0.59812(11) 0.9727(2) 0.064 Uiso calc R . H
C16 1 0.6441(2) 0.65566(12) 0.8251(2) 0.0603(5) Uani d . . C
H16A 1 0.6921(2) 0.65532(12) 0.7813(2) 0.072 Uiso calc R . H
H16B 1 0.6649(2) 0.69747(12) 0.8728(2) 0.072 Uiso calc R . H
C17 1 0.5116(2) 0.65792(10) 0.7482(2) 0.0468(4) Uani d . . C
H17 1 0.5033(2) 0.63581(10) 0.6777(2) 0.056 Uiso calc R . H
C18 1 0.4404(2) 0.64505(11) 0.9043(2) 0.0589(5) Uani d . . C
H18A 1 0.5141(4) 0.6665(7) 0.9504(7) 0.088 Uiso calc R . H
H18B 1 0.4170(13) 0.6111(2) 0.9469(7) 0.088 Uiso calc R . H
H18C 1 0.3813(10) 0.6816(6) 0.8767(2) 0.088 Uiso calc R . H
C19 1 0.3532(2) 0.43753(14) 1.0216(2) 0.0773(7) Uani d . . C
H19A 1 0.2831(9) 0.4663(8) 0.9964(3) 0.116 Uiso calc R . H
H19B 1 0.4206(8) 0.4674(8) 1.0586(9) 0.116 Uiso calc R . H
H19C 1 0.3478(17) 0.40175(14) 1.0721(8) 0.116 Uiso calc R . H
C20 1 0.4640(2) 0.73519(11) 0.7229(2) 0.0551(5) Uani d . . C
H20 1 0.4776(2) 0.75805(11) 0.7942(2) 0.066 Uiso calc R . H
C21 1 0.3317(2) 0.73977(13) 0.6533(2) 0.0795(7) Uani d . . C
H21A 1 0.2887(2) 0.7256(9) 0.6975(5) 0.119 Uiso calc R . H
H21B 1 0.3121(3) 0.7084(7) 0.5905(9) 0.119 Uiso calc R . H
H21C 1 0.3113(4) 0.7881(2) 0.6281(13) 0.119 Uiso calc R . H
C22 1 0.5313(2) 0.77903(11) 0.6679(2) 0.0619(6) Uani d . . C
H22A 1 0.5015(2) 0.82772(11) 0.6578(2) 0.074 Uiso calc R . H
H22B 1 0.6138(2) 0.78075(11) 0.7174(2) 0.074 Uiso calc R . H
C23 1 0.5223(3) 0.74984(13) 0.5559(2) 0.0769(7) Uani d . . C
H23A 1 0.5858(3) 0.71573(13) 0.5690(2) 0.092 Uiso calc R . H
H23B 1 0.4487(3) 0.72367(13) 0.5233(2) 0.092 Uiso calc R . H
O24 1 0.5758(2) 0.79334(11) 0.41124(13) 0.0882(6) Uani d . . O
C24 1 0.5272(2) 0.80287(14) 0.4737(2) 0.0638(6) Uani d . . C
O25 1 0.4672(2) 0.86189(10) 0.47392(13) 0.0763(5) Uani d . . O
C25 1 0.4586(3) 0.9156(2) 0.3917(2) 0.1081(11) Uani d . . C
H25A 1 0.5363(3) 0.9312(10) 0.4011(13) 0.162 Uiso calc R . H
H25B 1 0.4141(18) 0.9557(6) 0.4003(13) 0.162 Uiso calc R . H
H25C 1 0.4198(20) 0.8955(4) 0.3189(2) 0.162 Uiso calc R . H
N3 1 0.34066(15) 0.20074(9) 0.73855(14) 0.0560(4) Uani d D . N
H3 1 0.36403(15) 0.21338(9) 0.68723(14) 0.084 Uiso calc R . H
O26 1 0.2696(2) 0.11085(9) 0.80866(15) 0.0898(6) Uani d D . O
C26 1 0.3072(2) 0.13265(12) 0.7404(2) 0.0600(6) Uani d D . C
C27 1 0.3200(2) 0.08343(13) 0.6556(2) 0.0710(6) Uani d D . C
C28 1 0.3135(3) 0.1072(2) 0.5569(3) 0.1096(11) Uani d D . C
H28A 1 0.3201(3) 0.0752(2) 0.5052(3) 0.132 Uiso calc R . H
H28B 1 0.3024(3) 0.1557(2) 0.5400(3) 0.132 Uiso calc R . H
C29 1 0.3373(3) 0.0082(2) 0.6869(3) 0.1202(12) Uani d D . C
H29A 1 0.2695(10) -0.0094(4) 0.6982(20) 0.180 Uiso calc R . H
H29B 1 0.4060(13) 0.0032(2) 0.7542(12) 0.180 Uiso calc R . H
H29C 1 0.3478(23) -0.0187(3) 0.6289(10) 0.180 Uiso calc R . H
C31 1 0.9659(2) 0.21065(10) 0.9687(2) 0.0490(5) Uani d . . C
H31A 1 0.9498(2) 0.23824(10) 1.0241(2) 0.059 Uiso calc R . H
H31B 1 1.0364(2) 0.18256(10) 1.0071(2) 0.059 Uiso calc R . H
C32 1 0.9910(2) 0.26228(10) 0.8911(2) 0.0479(5) Uani d . . C
H32A 1 1.0559(2) 0.29360(10) 0.9330(2) 0.058 Uiso calc R . H
H32B 1 1.0131(2) 0.23583(10) 0.8383(2) 0.058 Uiso calc R . H
C33 1 0.8815(2) 0.30627(10) 0.8303(2) 0.0479(4) Uani d . . C
H33A 0.50 0.8601(2) 0.33234(10) 0.8848(2) 0.057 Uiso calc PR 1 H
H33B 0.50 0.8597(2) 0.33000(10) 0.8864(2) 0.057 Uiso calc PR 2 H
C34 1 0.7803(2) 0.25717(10) 0.7643(2) 0.0519(5) Uani d . . C
H34A 1 0.8003(2) 0.23180(10) 0.7093(2) 0.062 Uiso calc R . H
H34B 1 0.7106(2) 0.28575(10) 0.7255(2) 0.062 Uiso calc R . H
C35 1 0.7532(2) 0.20294(10) 0.8386(2) 0.0515(5) Uani d . . C
H35 1 0.7280(2) 0.23079(10) 0.8890(2) 0.062 Uiso calc R . H
C36 1 0.6485(2) 0.15506(11) 0.7712(2) 0.0640(6) Uani d . . C
H36A 1 0.6168(2) 0.13380(11) 0.8215(2) 0.077 Uiso calc R . H
H36B 1 0.5873(2) 0.18496(11) 0.7196(2) 0.077 Uiso calc R . H
O37 1 0.69091(14) 0.12461(8) 0.61144(13) 0.0675(4) Uani d . . O
H37 1 0.6963(27) 0.09182(8) 0.5720(13) 0.101 Uiso calc R . H
C37 1 0.6767(2) 0.09559(11) 0.7067(2) 0.0600(6) Uani d . . C
H37A 1 0.6092(2) 0.06288(11) 0.6806(2) 0.072 Uiso calc R . H
C38 1 0.7848(2) 0.05261(9) 0.7808(2) 0.0446(4) Uani d . . C
H38 1 0.7642(2) 0.02908(9) 0.8378(2) 0.054 Uiso calc R . H
C39 1 0.89168(15) 0.10186(9) 0.84084(15) 0.0378(4) Uani d . . C
H39 1 0.90687(15) 0.12811(9) 0.78289(15) 0.045 Uiso calc R . H
C40 1 0.8625(2) 0.15911(10) 0.9129(2) 0.0442(4) Uani d . . C
C41 1 1.0043(2) 0.05884(10) 0.9052(2) 0.0444(4) Uani d . . C
H41A 1 1.0708(2) 0.09147(10) 0.9271(2) 0.053 Uiso calc R . H
H41B 1 0.9986(2) 0.04091(10) 0.9725(2) 0.053 Uiso calc R . H
O42 1 1.06721(11) 0.01886(7) 0.75851(10) 0.0497(3) Uani d . . O
H42 1 1.1281(11) 0.0423(11) 0.7854(2) 0.075 Uiso calc R . H
C42 1 1.03115(14) -0.00431(9) 0.84474(14) 0.0391(4) Uani d . . C
H42A 1 1.09509(14) -0.03252(9) 0.89833(14) 0.047 Uiso calc R . H
C43 1 0.92274(14) -0.05294(9) 0.79228(14) 0.0363(4) Uani d . . C
C44 1 0.81936(14) -0.00542(9) 0.7185(2) 0.0414(4) Uani d . . C
H44 1 0.84575(14) 0.01882(9) 0.6657(2) 0.050 Uiso calc R . H
C45 1 0.7247(2) -0.05864(10) 0.6521(2) 0.0569(5) Uani d . . C
H45A 1 0.6736(2) -0.03814(10) 0.5817(2) 0.068 Uiso calc R . H
H45B 1 0.6772(2) -0.07294(10) 0.6929(2) 0.068 Uiso calc R . H
C46 1 0.7936(2) -0.12262(11) 0.6342(2) 0.0553(5) Uani d . . C
H46A 1 0.7810(2) -0.12670(11) 0.5566(2) 0.066 Uiso calc R . H
H46B 1 0.7678(2) -0.16670(11) 0.6571(2) 0.066 Uiso calc R . H
C47 1 0.92603(15) -0.10864(9) 0.70572(14) 0.0390(4) Uani d . . C
H47 1 0.96031(15) -0.08508(9) 0.65826(14) 0.047 Uiso calc R . H
C48 1 0.8980(2) -0.09010(10) 0.8856(2) 0.0497(5) Uani d . . C
H48A 1 0.9644(5) -0.1192(6) 0.9284(7) 0.075 Uiso calc R . H
H48B 1 0.8292(7) -0.1197(6) 0.8542(2) 0.075 Uiso calc R . H
H48C 1 0.8849(12) -0.05460(10) 0.9327(7) 0.075 Uiso calc R . H
C49 1 0.8356(2) 0.12365(12) 1.0076(2) 0.0687(6) Uani d . . C
H49A 1 0.9030(6) 0.0967(7) 1.0543(8) 0.103 Uiso calc R . H
H49B 1 0.7691(9) 0.0922(7) 0.9766(2) 0.103 Uiso calc R . H
H49C 1 0.8181(14) 0.16010(13) 1.0507(8) 0.103 Uiso calc R . H
C50 1 0.9936(2) -0.17907(9) 0.74734(15) 0.0428(4) Uani d . . C
H50 1 0.9592(2) -0.20201(9) 0.79521(15) 0.051 Uiso calc R . H
C51 1 1.1236(2) -0.16722(11) 0.8173(2) 0.0556(5) Uani d . . C
H51A 1 1.1320(2) -0.1454(7) 0.8864(5) 0.083 Uiso calc R . H
H51B 1 1.1569(3) -0.1363(6) 0.7784(5) 0.083 Uiso calc R . H
H51C 1 1.1640(3) -0.21241(14) 0.8314(10) 0.083 Uiso calc R . H
C52 1 0.9793(2) -0.23170(10) 0.6529(2) 0.0508(5) Uani d . . C
H52A 1 1.0242(2) -0.27467(10) 0.6842(2) 0.061 Uiso calc R . H
H52B 1 0.8970(2) -0.24529(10) 0.6178(2) 0.061 Uiso calc R . H
C53 1 1.0189(2) -0.20255(12) 0.5654(2) 0.0596(5) Uani d . . C
H53A 1 0.9634(2) -0.16576(12) 0.5246(2) 0.072 Uiso calc R . H
H53B 1 1.0947(2) -0.17943(12) 0.6027(2) 0.072 Uiso calc R . H
O54 1 1.0509(2) -0.23709(10) 0.40448(13) 0.0785(5) Uani d . . O
C54 1 1.0307(2) -0.25461(13) 0.4836(2) 0.0557(5) Uani d . . C
O55 1 1.0190(2) -0.32143(9) 0.50840(15) 0.0813(5) Uani d . . O
C55 1 1.0300(3) -0.3755(2) 0.4327(3) 0.1136(12) Uani d . . C
H55A 1 1.0228(24) -0.4223(2) 0.4597(12) 0.170 Uiso calc R . H
H55B 1 1.1057(9) -0.3711(9) 0.4279(17) 0.170 Uiso calc R . H
H55C 1 0.9690(14) -0.3687(9) 0.3606(6) 0.170 Uiso calc R . H
N33 0.50 0.8999(15) 0.3570(6) 0.7560(12) 0.066(4) Uani d PD 1 N
H33 0.50 0.9228(15) 0.3403(6) 0.7064(12) 0.098 Uiso calc PR 1 H
O56 0.50 0.8430(13) 0.4551(8) 0.8199(13) 0.081(4) Uani d PD 1 O
C56 0.50 0.8845(19) 0.4287(8) 0.7569(15) 0.056(4) Uani d PD 1 C
C57 0.50 0.9077(19) 0.4731(6) 0.6734(11) 0.054(3) Uani d PD 1 C
C58 0.50 0.8972(12) 0.4497(7) 0.5744(8) 0.118(5) Uani d PD 1 C
H58A 0.50 0.9072(12) 0.4811(7) 0.5236(8) 0.141 Uiso calc PR 1 H
H58B 0.50 0.8799(12) 0.4018(7) 0.5557(8) 0.141 Uiso calc PR 1 H
C59 0.50 0.9350(17) 0.5482(7) 0.7089(10) 0.092(4) Uani d PD 1 C
H59A 0.50 0.9993(31) 0.5497(7) 0.7800(24) 0.137 Uiso calc PR 1 H
H59B 0.50 0.8669(20) 0.5704(10) 0.7140(39) 0.137 Uiso calc PR 1 H
H59C 0.50 0.9567(48) 0.5735(10) 0.6558(26) 0.137 Uiso calc PR 1 H
N33' 0.50 0.9032(14) 0.3633(6) 0.7613(9) 0.048(3) Uani d PD 2 N
H33' 0.50 0.9315(14) 0.3519(6) 0.7129(9) 0.073 Uiso calc PR 2 H
O56' 0.50 0.8457(10) 0.4537(7) 0.8451(12) 0.057(2) Uani d PD 2 O
C56' 0.50 0.8796(16) 0.4316(6) 0.7732(14) 0.043(3) Uani d PD 2 C
C57' 0.50 0.9119(19) 0.4835(7) 0.7022(11) 0.056(3) Uani d PD 2 C
C58' 0.50 0.9053(19) 0.5528(8) 0.7178(15) 0.119(6) Uani d PD 2 C
H58C 0.50 0.8807(19) 0.5691(8) 0.7725(15) 0.143 Uiso calc PR 2 H
H58D 0.50 0.9252(19) 0.5853(8) 0.6741(15) 0.143 Uiso calc PR 2 H
C59' 0.50 0.9495(11) 0.4527(6) 0.6145(7) 0.093(3) Uani d PD 2 C
H59D 0.50 0.8838(17) 0.4288(25) 0.5593(23) 0.140 Uiso calc PR 2 H
H59E 0.50 1.0124(33) 0.4191(21) 0.6479(10) 0.140 Uiso calc PR 2 H
H59F 0.50 0.9762(43) 0.4906(7) 0.5805(30) 0.140 Uiso calc PR 2 H

loop_
_atom_type_symbol
_atom_type_description
_atom_type_scat_dispersion_real
_atom_type_scat_dispersion_imag
_atom_type_scat_source
O O 0.0492 0.0322 'International Tables Vol C Tables 4.2.6.8 and 6.1.1.4'
N N 0.0311 0.0180 'International Tables Vol C Tables 4.2.6.8 and 6.1.1.4'
C C 0.0181 0.0091 'International Tables Vol C Tables 4.2.6.8 and 6.1.1.4'
H H 0.0000 0.0000 'International Tables Vol C Tables 4.2.6.8 and 6.1.1.4'

loop_
_geom_angle_atom_site_label_1
_geom_angle_atom_site_label_2
_geom_angle_atom_site_label_3
_geom_angle
_geom_angle_publ_flag
C2 C1 C10 115.15(15) ?
C2 C1 H1A 108.48(11) ?
C10 C1 H1A 108.48(12) ?
C2 C1 H1B 108.49(12) ?
C10 C1 H1B 108.49(11) ?
H1A C1 H1B 107.5 ?
C1 C2 C3 109.4(2) ?
C1 C2 H2A 109.80(12) ?
C3 C2 H2A 109.80(11) ?
C1 C2 H2B 109.80(10) ?
C3 C2 H2B 109.80(11) ?
H2A C2 H2B 108.2 ?
N3 C3 C4 111.0(2) y
N3 C3 C2 112.6(2) y
C4 C3 C2 109.5(2) ?
N3 C3 H3A 107.85(10) ?
C4 C3 H3A 107.85(10) ?
C2 C3 H3A 107.85(11) ?
C3 C4 C5 111.42(15) ?
C3 C4 H4A 109.34(10) ?
C5 C4 H4A 109.35(10) ?
C3 C4 H4B 109.34(10) ?
C5 C4 H4B 109.34(10) ?
H4A C4 H4B 108.0 ?
C6 C5 C4 112.4(2) ?
C6 C5 C10 111.7(2) ?
C4 C5 C10 113.9(2) ?
C6 C5 H5 106.07(10) ?
C4 C5 H5 106.07(10) ?
C10 C5 H5 106.07(9) ?
C7 C6 C5 114.9(2) ?
C7 C6 H6A 108.54(11) ?
C5 C6 H6A 108.54(10) ?
C7 C6 H6B 108.55(11) ?
C5 C6 H6B 108.55(11) ?
H6A C6 H6B 107.5 ?
C7 O7 H7 109.47(9) ?
O7 C7 C6 108.9(2) ?
O7 C7 C8 111.50(15) ?
C6 C7 C8 111.74(15) ?
O7 C7 H7A 108.19(9) ?
C6 C7 H7A 108.18(10) ?
C8 C7 H7A 108.19(10) ?
C14 C8 C7 114.08(14) ?
C14 C8 C9 109.52(15) ?
C7 C8 C9 111.48(15) ?
C14 C8 H8 107.14(9) ?
C7 C8 H8 107.14(10) ?
C9 C8 H8 107.14(9) ?
C8 C9 C11 112.3(2) ?
C8 C9 C10 111.4(2) ?
C11 C9 C10 112.55(14) ?
C8 C9 H9 106.74(10) ?
C11 C9 H9 106.74(12) ?
C10 C9 H9 106.74(10) ?
C19 C10 C5 109.3(2) ?
C19 C10 C1 106.1(2) ?
C5 C10 C1 108.1(2) ?
C19 C10 C9 111.7(2) ?
C5 C10 C9 108.81(13) ?
C1 C10 C9 112.7(2) ?
C12 C11 C9 115.55(15) ?
C12 C11 H11A 108.39(11) ?
C9 C11 H11A 108.39(11) ?
C12 C11 H11B 108.39(11) ?
C9 C11 H11B 108.39(11) ?
H11A C11 H11B 107.5 ?
C12 O12 H12 109.47(10) ?
O12 C12 C11 109.6(2) ?
O12 C12 C13 111.43(15) ?
C11 C12 C13 111.2(2) ?
O12 C12 H12A 108.17(10) ?
C11 C12 H12A 108.16(10) ?
C13 C12 H12A 108.16(10) ?
C12 C13 C18 109.5(2) ?
C12 C13 C14 107.49(14) ?
C18 C13 C14 112.1(2) ?
C12 C13 C17 116.8(2) ?
C18 C13 C17 109.81(15) ?
C14 C13 C17 100.91(14) ?
C8 C14 C15 117.9(2) ?
C8 C14 C13 113.50(14) ?
C15 C14 C13 103.93(15) ?
C8 C14 H14 106.96(9) ?
C15 C14 H14 106.96(10) ?
C13 C14 H14 106.96(10) ?
C14 C15 C16 103.9(2) ?
C14 C15 H15A 110.97(10) ?
C16 C15 H15A 110.98(11) ?
C14 C15 H15B 110.98(10) ?
C16 C15 H15B 110.98(11) ?
H15A C15 H15B 109.0 ?
C15 C16 C17 107.7(2) ?
C15 C16 H16A 110.17(11) ?
C17 C16 H16A 110.18(10) ?
C15 C16 H16B 110.17(11) ?
C17 C16 H16B 110.18(11) ?
H16A C16 H16B 108.5 ?
C20 C17 C13 118.54(15) ?
C20 C17 C16 112.4(2) ?
C13 C17 C16 103.1(2) ?
C20 C17 H17 107.42(11) ?
C13 C17 H17 107.42(10) ?
C16 C17 H17 107.42(11) ?
C13 C18 H18A 109.47(11) ?
C13 C18 H18B 109.47(10) ?
H18A C18 H18B 109.5 ?
C13 C18 H18C 109.47(11) ?
H18A C18 H18C 109.5 ?
H18B C18 H18C 109.5 ?
C10 C19 H19A 109.47(13) ?
C10 C19 H19B 109.47(12) ?
H19A C19 H19B 109.5 ?
C10 C19 H19C 109.47(12) ?
H19A C19 H19C 109.5 ?
H19B C19 H19C 109.5 ?
C21 C20 C22 109.6(2) ?
C21 C20 C17 114.1(2) ?
C22 C20 C17 111.8(2) ?
C21 C20 H20 107.01(13) ?
C22 C20 H20 107.00(11) ?
C17 C20 H20 107.00(11) ?
C20 C21 H21A 109.47(12) ?
C20 C21 H21B 109.47(13) ?
H21A C21 H21B 109.5 ?
C20 C21 H21C 109.47(12) ?
H21A C21 H21C 109.5 ?
H21B C21 H21C 109.5 ?
C23 C22 C20 114.2(2) ?
C23 C22 H22A 108.70(13) ?
C20 C22 H22A 108.70(12) ?
C23 C22 H22B 108.70(15) ?
C20 C22 H22B 108.70(12) ?
H22A C22 H22B 107.6 ?
C24 C23 C22 116.8(2) ?
C24 C23 H23A 108.1(2) ?
C22 C23 H23A 108.10(14) ?
C24 C23 H23B 108.09(14) ?
C22 C23 H23B 108.10(13) ?
H23A C23 H23B 107.3 ?
O24 C24 O25 123.3(2) ?
O24 C24 C23 124.6(3) ?
O25 C24 C23 112.0(2) ?
C24 O25 C25 117.1(2) ?
O25 C25 H25A 109.5(2) ?
O25 C25 H25B 109.5(2) ?
H25A C25 H25B 109.5 ?
O25 C25 H25C 109.47(13) ?
H25A C25 H25C 109.5 ?
H25B C25 H25C 109.5 ?
C26 N3 C3 123.6(2) y
C26 N3 H3 118.21(13) ?
C3 N3 H3 118.21(10) ?
O26 C26 N3 122.3(2) y
O26 C26 C27 121.1(2) ?
N3 C26 C27 116.6(2) y
C28 C27 C29 122.6(3) ?
C28 C27 C26 121.9(2) y
C29 C27 C26 115.4(2) y
C27 C28 H28A 120.0(2) ?
C27 C28 H28B 120.0(2) ?
H28A C28 H28B 120.0 ?
C27 C29 H29A 109.5(2) ?
C27 C29 H29B 109.5(2) ?
H29A C29 H29B 109.5 ?
C27 C29 H29C 109.5(2) ?
H29A C29 H29C 109.5 ?
H29B C29 H29C 109.5 ?
C32 C31 C40 115.2(2) ?
C32 C31 H31A 108.48(10) ?
C40 C31 H31A 108.48(9) ?
C32 C31 H31B 108.47(10) ?
C40 C31 H31B 108.47(10) ?
H31A C31 H31B 107.5 ?
C33 C32 C31 109.0(2) ?
C33 C32 H32A 109.89(10) ?
C31 C32 H32A 109.88(10) ?
C33 C32 H32B 109.88(10) ?
C31 C32 H32B 109.89(10) ?
H32A C32 H32B 108.3 ?
N33 C33 C32 111.8(6) y
N33' C33 C32 112.0(6) y
N33 C33 C34 108.8(7) y
N33' C33 C34 112.8(6) y
C32 C33 C34 109.8(2) ?
N33 C33 H33A 108.8(5) ?
C32 C33 H33A 108.81(10) ?
C34 C33 H33A 108.81(10) ?
N33' C33 H33B 107.3(4) ?
C32 C33 H33B 107.33(10) ?
C34 C33 H33B 107.33(11) ?
C33 C34 C35 111.8(2) ?
C33 C34 H34A 109.26(11) ?
C35 C34 H34A 109.26(10) ?
C33 C34 H34B 109.27(11) ?
C35 C34 H34B 109.26(10) ?
H34A C34 H34B 107.9 ?
C34 C35 C36 111.2(2) ?
C34 C35 C40 113.49(15) ?
C36 C35 C40 112.5(2) ?
C34 C35 H35 106.33(10) ?
C36 C35 H35 106.33(11) ?
C40 C35 H35 106.33(10) ?
C37 C36 C35 115.1(2) ?
C37 C36 H36A 108.50(12) ?
C35 C36 H36A 108.50(12) ?
C37 C36 H36B 108.50(13) ?
C35 C36 H36B 108.50(11) ?
H36A C36 H36B 107.5 ?
C37 O37 H37 109.47(10) ?
O37 C37 C36 109.9(2) ?
O37 C37 C38 112.4(2) ?
C36 C37 C38 111.2(2) ?
O37 C37 H37A 107.74(10) ?
C36 C37 H37A 107.74(10) ?
C38 C37 H37A 107.74(10) ?
C44 C38 C37 113.0(2) ?
C44 C38 C39 109.76(13) ?
C37 C38 C39 111.61(14) ?
C44 C38 H38 107.42(10) ?
C37 C38 H38 107.41(11) ?
C39 C38 H38 107.42(10) ?
C41 C39 C38 112.07(14) ?
C41 C39 C40 113.37(15) ?
C38 C39 C40 111.44(13) ?
C41 C39 H39 106.47(10) ?
C38 C39 H39 106.47(10) ?
C40 C39 H39 106.47(9) ?
C31 C40 C49 106.3(2) ?
C31 C40 C35 108.9(2) ?
C49 C40 C35 109.0(2) ?
C31 C40 C39 112.04(14) ?
C49 C40 C39 111.2(2) ?
C35 C40 C39 109.2(2) ?
C42 C41 C39 116.68(14) ?
C42 C41 H41A 108.12(9) ?
C39 C41 H41A 108.12(9) ?
C42 C41 H41B 108.13(10) ?
C39 C41 H41B 108.12(10) ?
H41A C41 H41B 107.3 ?
C42 O42 H42 109.47(8) ?
O42 C42 C41 111.82(14) ?
O42 C42 C43 107.87(13) ?
C41 C42 C43 111.28(14) ?
O42 C42 H42A 108.60(8) ?
C41 C42 H42A 108.60(9) ?
C43 C42 H42A 108.60(9) ?
C48 C43 C42 108.46(14) ?
C48 C43 C44 112.85(14) ?
C42 C43 C44 107.55(13) ?
C48 C43 C47 110.38(14) ?
C42 C43 C47 117.30(13) ?
C44 C43 C47 100.18(13) ?
C38 C44 C45 117.56(15) ?
C38 C44 C43 114.19(15) ?
C45 C44 C43 104.16(14) ?
C38 C44 H44 106.76(10) ?
C45 C44 H44 106.76(12) ?
C43 C44 H44 106.76(9) ?
C44 C45 C46 104.48(15) ?
C44 C45 H45A 110.86(11) ?
C46 C45 H45A 110.86(12) ?
C44 C45 H45B 110.85(11) ?
C46 C45 H45B 110.85(12) ?
H45A C45 H45B 108.9 ?
C45 C46 C47 106.83(15) ?
C45 C46 H46A 110.35(12) ?
C47 C46 H46A 110.36(10) ?
C45 C46 H46B 110.36(11) ?
C47 C46 H46B 110.36(10) ?
H46A C46 H46B 108.6 ?
C50 C47 C43 118.57(14) ?
C50 C47 C46 111.48(14) ?
C43 C47 C46 103.55(14) ?
C50 C47 H47 107.57(9) ?
C43 C47 H47 107.58(9) ?
C46 C47 H47 107.57(10) ?
C43 C48 H48A 109.47(10) ?
C43 C48 H48B 109.47(10) ?
H48A C48 H48B 109.5 ?
C43 C48 H48C 109.47(10) ?
H48A C48 H48C 109.5 ?
H48B C48 H48C 109.5 ?
C40 C49 H49A 109.47(12) ?
C40 C49 H49B 109.47(12) ?
H49A C49 H49B 109.5 ?
C40 C49 H49C 109.47(11) ?
H49A C49 H49C 109.5 ?
H49B C49 H49C 109.5 ?
C51 C50 C52 110.1(2) ?
C51 C50 C47 112.8(2) ?
C52 C50 C47 112.62(15) ?
C51 C50 H50 106.99(11) ?
C52 C50 H50 107.00(10) ?
C47 C50 H50 107.00(9) ?
C50 C51 H51A 109.47(10) ?
C50 C51 H51B 109.47(11) ?
H51A C51 H51B 109.5 ?
C50 C51 H51C 109.48(10) ?
H51A C51 H51C 109.5 ?
H51B C51 H51C 109.5 ?
C53 C52 C50 114.2(2) ?
C53 C52 H52A 108.69(11) ?
C50 C52 H52A 108.70(10) ?
C53 C52 H52B 108.69(12) ?
C50 C52 H52B 108.70(10) ?
H52A C52 H52B 107.6 ?
C54 C53 C52 117.3(2) ?
C54 C53 H53A 107.97(12) ?
C52 C53 H53A 107.97(12) ?
C54 C53 H53B 107.97(12) ?
C52 C53 H53B 107.97(12) ?
H53A C53 H53B 107.2 ?
O54 C54 O55 123.6(2) ?
O54 C54 C53 123.5(2) ?
O55 C54 C53 113.0(2) ?
C54 O55 C55 116.2(2) ?
O55 C55 H55A 109.47(15) ?
O55 C55 H55B 109.5(2) ?
H55A C55 H55B 109.5 ?
O55 C55 H55C 109.5(2) ?
H55A C55 H55C 109.5 ?
H55B C55 H55C 109.5 ?
C56 N33 C33 125.9(10) y
C56 N33 H33 117.0(7) ?
C33 N33 H33 117.0(5) ?
O56 C56 N33 119.9(11) y
O56 C56 C57 121.2(13) ?
N33 C56 C57 118.6(11) y
C58 C57 C59 123.1(10) ?
C58 C57 C56 124.2(11) y
C59 C57 C56 112.6(10) y
C57 C58 H58A 120.0(7) ?
C57 C58 H58B 120.0(7) ?
H58A C58 H58B 120.0 ?
C57 C59 H59A 109.5(9) ?
C57 C59 H59B 109.5(11) ?
H59A C59 H59B 109.5 ?
C57 C59 H59C 109.5(7) ?
H59A C59 H59C 109.47(6) ?
H59B C59 H59C 109.5 ?
C56' N33' C33 121.1(7) y
C56' N33' H33' 119.4(6) ?
C33 N33' H33' 119.4(4) ?
O56' C56' N33' 124.2(10) y
O56' C56' C57' 120.3(10) ?
N33' C56' C57' 115.1(10) y
C58' C57' C56' 119.5(12) y
C58' C57' C59' 123.2(11) ?
C56' C57' C59' 117.3(10) y
C57' C58' H58C 120.0(9) ?
C57' C58' H58D 120.0(9) ?
H58C C58' H58D 120.0 ?
C57' C59' H59D 109.5(9) ?
C57' C59' H59E 109.5(8) ?
H59D C59' H59E 109.5 ?
C57' C59' H59F 109.5(6) ?
H59D C59' H59F 109.5 ?
H59E C59' H59F 109.5 ?

loop_
_geom_bond_atom_site_label_1
_geom_bond_atom_site_label_2
_geom_bond_distance
_geom_bond_publ_flag
C1 C2 1.516(3) y
C1 C10 1.547(3) ?
C1 H1A 0.97 ?
C1 H1B 0.97 ?
C2 C3 1.524(3) y
C2 H2A 0.97 ?
C2 H2B 0.97 ?
C3 N3 1.453(3) y
C3 C4 1.520(3) y
C3 H3A 0.98 ?
C4 C5 1.533(3) y
C4 H4A 0.97 ?
C4 H4B 0.97 ?
C5 C6 1.531(3) ?
C5 C10 1.543(3) y
C5 H5 0.98 ?
C6 C7 1.514(3) ?
C6 H6A 0.97 ?
C6 H6B 0.97 ?
O7 C7 1.430(2) ?
O7 H7 0.82 ?
C7 C8 1.535(2) ?
C7 H7A 0.98 ?
C8 C14 1.522(2) ?
C8 C9 1.544(2) ?
C8 H8 0.98 ?
C9 C11 1.547(3) ?
C9 C10 1.555(2) ?
C9 H9 0.98 ?
C10 C19 1.537(3) ?
C11 C12 1.527(3) ?
C11 H11A 0.97 ?
C11 H11B 0.97 ?
O12 C12 1.438(2) ?
O12 H12 0.82 ?
C12 C13 1.530(3) ?
C12 H12A 0.98 ?
C13 C18 1.540(3) ?
C13 C14 1.548(2) ?
C13 C17 1.549(2) ?
C14 C15 1.531(2) ?
C14 H14 0.98 ?
C15 C16 1.542(3) ?
C15 H15A 0.97 ?
C15 H15B 0.97 ?
C16 C17 1.549(3) ?
C16 H16A 0.97 ?
C16 H16B 0.97 ?
C17 C20 1.544(3) ?
C17 H17 0.98 ?
C18 H18A 0.96 ?
C18 H18B 0.96 ?
C18 H18C 0.96 ?
C19 H19A 0.96 ?
C19 H19B 0.96 ?
C19 H19C 0.96 ?
C20 C21 1.529(3) ?
C20 C22 1.529(3) ?
C20 H20 0.98 ?
C21 H21A 0.96 ?
C21 H21B 0.96 ?
C21 H21C 0.96 ?
C22 C23 1.527(3) ?
C22 H22A 0.97 ?
C22 H22B 0.97 ?
C23 C24 1.481(3) ?
C23 H23A 0.97 ?
C23 H23B 0.97 ?
O24 C24 1.199(3) ?
C24 O25 1.326(3) ?
O25 C25 1.444(3) ?
C25 H25A 0.96 ?
C25 H25B 0.96 ?
C25 H25C 0.96 ?
N3 C26 1.339(3) y
N3 H3 0.86 ?
O26 C26 1.224(2) y
C26 C27 1.496(3) y
C27 C28 1.339(4) y
C27 C29 1.455(4) y
C28 H28A 0.93 ?
C28 H28B 0.93 ?
C29 H29A 0.96 ?
C29 H29B 0.96 ?
C29 H29C 0.96 ?
C31 C32 1.517(3) y
C31 C40 1.536(3) ?
C31 H31A 0.97 ?
C31 H31B 0.97 ?
C32 C33 1.514(3) y
C32 H32A 0.97 ?
C32 H32B 0.97 ?
C33 N33 1.438(11) y
C33 N33' 1.485(9) y
C33 C34 1.517(3) y
C33 H33A 0.98 ?
C33 H33B 0.98 ?
C34 C35 1.528(3) y
C34 H34A 0.97 ?
C34 H34B 0.97 ?
C35 C36 1.535(3) ?
C35 C40 1.552(3) y
C35 H35 0.98 ?
C36 C37 1.514(3) ?
C36 H36A 0.97 ?
C36 H36B 0.97 ?
O37 C37 1.431(3) ?
O37 H37 0.82 ?
C37 C38 1.533(3) ?
C37 H37A 0.98 ?
C38 C44 1.513(2) ?
C38 C39 1.547(2) ?
C38 H38 0.98 ?
C39 C41 1.539(2) ?
C39 C40 1.557(2) ?
C39 H39 0.98 ?
C40 C49 1.550(3) ?
C41 C42 1.526(2) ?
C41 H41A 0.97 ?
C41 H41B 0.97 ?
O42 C42 1.430(2) ?
O42 H42 0.82 ?
C42 C43 1.538(2) ?
C42 H42A 0.98 ?
C43 C48 1.534(2) ?
C43 C44 1.545(2) ?
C43 C47 1.550(2) ?
C44 C45 1.521(2) ?
C44 H44 0.98 ?
C45 C46 1.534(3) ?
C45 H45A 0.97 ?
C45 H45B 0.97 ?
C46 C47 1.555(3) ?
C46 H46A 0.97 ?
C46 H46B 0.97 ?
C47 C50 1.538(2) ?
C47 H47 0.98 ?
C48 H48A 0.96 ?
C48 H48B 0.96 ?
C48 H48C 0.96 ?
C49 H49A 0.96 ?
C49 H49B 0.96 ?
C49 H49C 0.96 ?
C50 C51 1.520(3) ?
C50 C52 1.535(2) ?
C50 H50 0.98 ?
C51 H51A 0.96 ?
C51 H51B 0.96 ?
C51 H51C 0.96 ?
C52 C53 1.508(3) ?
C52 H52A 0.97 ?
C52 H52B 0.97 ?
C53 C54 1.495(3) ?
C53 H53A 0.97 ?
C53 H53B 0.97 ?
O54 C54 1.199(2) ?
C54 O55 1.311(3) ?
O55 C55 1.457(3) ?
C55 H55A 0.96 ?
C55 H55B 0.96 ?
C55 H55C 0.96 ?
N33 C56 1.352(13) y
N33 H33 0.86 ?
O56 C56 1.229(13) y
C56 C57 1.485(12) y
C57 C58 1.326(13) y
C57 C59 1.474(13) y
C58 H58A 0.93 ?
C58 H58B 0.93 ?
C59 H59A 0.96 ?
C59 H59B 0.96 ?
C59 H59C 0.96 ?
N33' C56' 1.330(12) y
N33' H33' 0.86 ?
O56' C56' 1.239(13) y
C56' C57' 1.499(12) y
C57' C58' 1.32(2) y
C57' C59' 1.508(14) y
C58' H58C 0.93 ?
C58' H58D 0.93 ?
C59' H59D 0.96 ?
C59' H59E 0.96 ?
C59' H59F 0.96 ?

loop_
_geom_torsion_atom_site_label_1
_geom_torsion_atom_site_label_2
_geom_torsion_atom_site_label_3
_geom_torsion_atom_site_label_4
_geom_torsion
_geom_torsion_publ_flag
C10 C1 C2 C3 57.9(2) ?
C1 C2 C3 N3 176.9(2) y
C1 C2 C3 C4 -59.1(2) ?
N3 C3 C4 C5 -176.5(2) y
C2 C3 C4 C5 58.6(2) ?
C3 C4 C5 C6 176.7(2) ?
C3 C4 C5 C10 -55.1(2) ?
C4 C5 C6 C7 77.0(2) ?
C10 C5 C6 C7 -52.4(2) ?
C5 C6 C7 O7 -74.0(2) ?
C5 C6 C7 C8 49.6(2) ?
O7 C7 C8 C14 -53.9(2) ?
C6 C7 C8 C14 -176.0(2) ?
O7 C7 C8 C9 70.8(2) ?
C6 C7 C8 C9 -51.3(2) ?
C14 C8 C9 C11 -48.4(2) ?
C7 C8 C9 C11 -175.6(2) ?
C14 C8 C9 C10 -175.66(14) ?
C7 C8 C9 C10 57.1(2) ?
C6 C5 C10 C19 -67.2(2) ?
C4 C5 C10 C19 164.2(2) ?
C6 C5 C10 C1 177.8(2) ?
C4 C5 C10 C1 49.2(2) ?
C6 C5 C10 C9 55.1(2) ?
C4 C5 C10 C9 -73.5(2) ?
C2 C1 C10 C19 -168.8(2) ?
C2 C1 C10 C5 -51.6(2) ?
C2 C1 C10 C9 68.6(2) ?
C8 C9 C10 C19 62.4(2) ?
C11 C9 C10 C19 -64.7(2) ?
C8 C9 C10 C5 -58.4(2) ?
C11 C9 C10 C5 174.5(2) ?
C8 C9 C10 C1 -178.28(15) ?
C11 C9 C10 C1 54.6(2) ?
C8 C9 C11 C12 46.8(2) ?
C10 C9 C11 C12 173.4(2) ?
C9 C11 C12 O12 72.5(2) ?
C9 C11 C12 C13 -51.2(2) ?
O12 C12 C13 C18 171.4(2) ?
C11 C12 C13 C18 -66.0(2) ?
O12 C12 C13 C14 -66.6(2) ?
C11 C12 C13 C14 56.0(2) ?
O12 C12 C13 C17 45.8(2) ?
C11 C12 C13 C17 168.5(2) ?
C7 C8 C14 C15 -53.8(2) ?
C9 C8 C14 C15 -179.5(2) ?
C7 C8 C14 C13 -175.6(2) ?
C9 C8 C14 C13 58.6(2) ?
C12 C13 C14 C8 -62.5(2) ?
C18 C13 C14 C8 57.9(2) ?
C17 C13 C14 C8 174.69(15) ?
C12 C13 C14 C15 168.15(15) ?
C18 C13 C14 C15 -71.4(2) ?
C17 C13 C14 C15 45.4(2) ?
C8 C14 C15 C16 -159.4(2) ?
C13 C14 C15 C16 -32.8(2) ?
C14 C15 C16 C17 7.8(2) ?
C12 C13 C17 C20 79.6(2) ?
C18 C13 C17 C20 -45.8(2) ?
C14 C13 C17 C20 -164.3(2) ?
C12 C13 C17 C16 -155.5(2) ?
C18 C13 C17 C16 79.0(2) ?
C14 C13 C17 C16 -39.4(2) ?
C15 C16 C17 C20 148.8(2) ?
C15 C16 C17 C13 20.0(2) ?
C13 C17 C20 C21 -56.1(3) ?
C16 C17 C20 C21 -176.3(2) ?
C13 C17 C20 C22 178.8(2) ?
C16 C17 C20 C22 58.6(2) ?
C21 C20 C22 C23 -65.7(3) ?
C17 C20 C22 C23 61.8(3) ?
C20 C22 C23 C24 149.0(2) ?
C22 C23 C24 O24 142.4(2) ?
C22 C23 C24 O25 -40.0(3) ?
O24 C24 O25 C25 1.9(3) ?
C23 C24 O25 C25 -175.8(2) ?
C4 C3 N3 C26 125.1(2) y
C2 C3 N3 C26 -111.7(2) y
C3 N3 C26 O26 2.1(3) y
C3 N3 C26 C27 -176.7(2) y
O26 C26 C27 C28 152.3(3) ?
N3 C26 C27 C28 -28.8(4) y
O26 C26 C27 C29 -26.4(4) ?
N3 C26 C27 C29 152.5(3) y
C40 C31 C32 C33 58.0(2) ?
C31 C32 C33 N33 179.3(6) y
C31 C32 C33 N33' 174.1(5) y
C31 C32 C33 C34 -59.8(2) ?
N33 C33 C34 C35 -178.4(5) y
N33' C33 C34 C35 -175.3(5) y
C32 C33 C34 C35 59.0(2) ?
C33 C34 C35 C36 178.4(2) ?
C33 C34 C35 C40 -53.5(2) ?
C34 C35 C36 C37 77.9(2) ?
C40 C35 C36 C37 -50.7(3) ?
C35 C36 C37 O37 -74.8(2) ?
C35 C36 C37 C38 50.2(2) ?
O37 C37 C38 C44 -53.9(2) ?
C36 C37 C38 C44 -177.5(2) ?
O37 C37 C38 C39 70.4(2) ?
C36 C37 C38 C39 -53.3(2) ?
C44 C38 C39 C41 -47.7(2) ?
C37 C38 C39 C41 -173.7(2) ?
C44 C38 C39 C40 -175.94(15) ?
C37 C38 C39 C40 58.0(2) ?
C32 C31 C40 C49 -168.1(2) ?
C32 C31 C40 C35 -50.8(2) ?
C32 C31 C40 C39 70.2(2) ?
C34 C35 C40 C31 47.4(2) ?
C36 C35 C40 C31 174.9(2) ?
C34 C35 C40 C49 163.0(2) ?
C36 C35 C40 C49 -69.5(2) ?
C34 C35 C40 C39 -75.2(2) ?
C36 C35 C40 C39 52.2(2) ?
C41 C39 C40 C31 55.1(2) ?
C38 C39 C40 C31 -177.3(2) ?
C41 C39 C40 C49 -63.7(2) ?
C38 C39 C40 C49 63.8(2) ?
C41 C39 C40 C35 175.95(14) ?
C38 C39 C40 C35 -56.5(2) ?
C38 C39 C41 C42 45.6(2) ?
C40 C39 C41 C42 172.85(14) ?
C39 C41 C42 O42 71.1(2) ?
C39 C41 C42 C43 -49.6(2) ?
O42 C42 C43 C48 168.82(13) ?
C41 C42 C43 C48 -68.2(2) ?
O42 C42 C43 C44 -68.8(2) ?
C41 C42 C43 C44 54.2(2) ?
O42 C42 C43 C47 43.0(2) ?
C41 C42 C43 C47 165.99(14) ?
C37 C38 C44 C45 -53.7(2) ?
C39 C38 C44 C45 -178.9(2) ?
C37 C38 C44 C43 -176.12(15) ?
C39 C38 C44 C43 58.6(2) ?
C48 C43 C44 C38 57.7(2) ?
C42 C43 C44 C38 -61.8(2) ?
C47 C43 C44 C38 175.10(14) ?
C48 C43 C44 C45 -71.8(2) ?
C42 C43 C44 C45 168.64(15) ?
C47 C43 C44 C45 45.6(2) ?
C38 C44 C45 C46 -161.0(2) ?
C43 C44 C45 C46 -33.5(2) ?
C44 C45 C46 C47 8.1(2) ?
C48 C43 C47 C50 -44.4(2) ?
C42 C43 C47 C50 80.5(2) ?
C44 C43 C47 C50 -163.57(14) ?
C48 C43 C47 C46 79.7(2) ?
C42 C43 C47 C46 -155.4(2) ?
C44 C43 C47 C46 -39.5(2) ?
C45 C46 C47 C50 148.6(2) ?
C45 C46 C47 C43 20.0(2) ?
C43 C47 C50 C51 -60.1(2) ?
C46 C47 C50 C51 179.8(2) ?
C43 C47 C50 C52 174.56(14) ?
C46 C47 C50 C52 54.5(2) ?
C51 C50 C52 C53 -68.8(2) ?
C47 C50 C52 C53 58.0(2) ?
C50 C52 C53 C54 168.0(2) ?
C52 C53 C54 O54 172.9(2) ?
C52 C53 C54 O55 -8.3(3) ?
O54 C54 O55 C55 -0.9(4) ?
C53 C54 O55 C55 -179.7(2) ?
N33' C33 N33 C56 -30.(13) ?
C32 C33 N33 C56 -123.4(17) y
C34 C33 N33 C56 115.2(18) y
C33 N33 C56 O56 -6(3) y
C33 N33 C56 C57 -179.9(16) y
O56 C56 C57 C58 -146.(2) ?
N33 C56 C57 C58 28(3) y
O56 C56 C57 C59 29.(3) ?
N33 C56 C57 C59 -156.7(19) y
N33 C33 N33' C56' 147.(15) ?
C32 C33 N33' C56' -125.0(14) y
C34 C33 N33' C56' 110.6(14) y
C33 N33' C56' O56' 5(3) y
C33 N33' C56' C57' 176.9(14) y
O56' C56' C57' C58' 1.(3) ?
N33' C56' C57' C58' -171.8(19) y
O56' C56' C57' C59' -178.5(16) ?
N33' C56' C57' C59' 9(3) y
